data_1518247
loop_
_publ_author_name
'Wang, Chuanyong'
'Chen, Liang-An'
'Huo, Haohua'
'Shen, Xiaodong'
'Harms, Klaus'
'Gong, Lei'
'Meggers, Eric'

_publ_section_title
;
 Asymmetric Lewis acid catalysis directed by octahedral rhodium
 centrochirality
;
_journal_issue 2
_journal_name_full 'Chem. Sci.'
_journal_page_first 1094
_journal_paper_doi 10.1039/C4SC03101F
_journal_volume 6
_journal_year 2015
_chemical_formula_moiety 'C46 H43 Ir N4 O3, C H2 Cl2'
_chemical_formula_sum 'C47 H45 Cl2 Ir N4 O3'
_chemical_formula_weight 976.97
_chemical_name_systematic
; 
 ? 
;
_space_group_crystal_system monoclinic
_space_group_IT_number 15
_space_group_name_Hall '-C 2yc'
_space_group_name_H-M_alt 'C 1 2/c 1'
_symmetry_space_group_name_Hall '-C 2yc'
_symmetry_space_group_name_H-M 'C 1 2/c 1'
_atom_sites_solution_hydrogens geom
_atom_sites_solution_primary direct
_atom_sites_solution_secondary difmap
_audit_creation_method SHELXL-2014
_cell_angle_alpha 90
_cell_angle_beta 111.4793(12)
_cell_angle_gamma 90
_cell_formula_units_Z 8
_cell_length_a 38.9286(14)
_cell_length_b 13.3583(5)
_cell_length_c 17.0015(7)
_cell_measurement_reflns_used 9838
_cell_measurement_temperature 105(2)
_cell_measurement_theta_max 25.2832
_cell_measurement_theta_min 2.2883
_cell_volume 8227.1(5)
_computing_cell_refinement 'SAINT V8.34A (Bruker AXS Inc., 2013)'
_computing_data_collection 'BRUKER APEX2 2014.1-1'
_computing_data_reduction 'SAINT V8.34A (Bruker AXS Inc., 2013)'
_computing_molecular_graphics 'DIAMOND (Crystal Impact)'
_computing_structure_refinement 'SHELXL-2014 (Sheldrick, 2014)'
_computing_structure_solution 'SHELXS-97 (Sheldrick, 2008)'
_diffrn_ambient_temperature 105(2)
_diffrn_detector_area_resol_mean 10.4167
_diffrn_measured_fraction_theta_full 0.999
_diffrn_measured_fraction_theta_max 0.999
_diffrn_measurement_device_type 'Bruker D8 QUEST area detector'
_diffrn_measurement_method '\w and \f scans'
_diffrn_radiation_type MoK\a
_diffrn_radiation_wavelength 0.71073
_diffrn_reflns_av_R_equivalents 0.0867
_diffrn_reflns_av_unetI/netI 0.0358
_diffrn_reflns_Laue_measured_fraction_full 0.999
_diffrn_reflns_Laue_measured_fraction_max 0.999
_diffrn_reflns_limit_h_max 46
_diffrn_reflns_limit_h_min -46
_diffrn_reflns_limit_k_max 16
_diffrn_reflns_limit_k_min -16
_diffrn_reflns_limit_l_max 20
_diffrn_reflns_limit_l_min -20
_diffrn_reflns_number 86572
_diffrn_reflns_point_group_measured_fraction_full 0.999
_diffrn_reflns_point_group_measured_fraction_max 0.999
_diffrn_reflns_theta_full 25.242
_diffrn_reflns_theta_max 25.304
_diffrn_reflns_theta_min 2.197
_diffrn_source 'microfocus sealed X-ray tube'
_exptl_absorpt_coefficient_mu 3.423
_exptl_absorpt_correction_T_max 0.94
_exptl_absorpt_correction_T_min 0.77
_exptl_absorpt_correction_type numerical
_exptl_absorpt_process_details 'SADABS V2012/1 (Bruker AXS Inc.)'
_exptl_crystal_colour yellow
_exptl_crystal_density_diffrn 1.578
_exptl_crystal_density_method 'not measured'
_exptl_crystal_description plate
_exptl_crystal_F_000 3920
_exptl_crystal_size_max 0.130
_exptl_crystal_size_mid 0.070
_exptl_crystal_size_min 0.020
_refine_diff_density_max 0.849
_refine_diff_density_min -0.915
_refine_diff_density_rms 0.104
_refine_ls_extinction_method none
_refine_ls_goodness_of_fit_ref 1.040
_refine_ls_hydrogen_treatment constr
_refine_ls_matrix_type full
_refine_ls_number_parameters 568
_refine_ls_number_reflns 7482
_refine_ls_number_restraints 68
_refine_ls_restrained_S_all 1.065
_refine_ls_R_factor_all 0.0462
_refine_ls_R_factor_gt 0.0296
_refine_ls_shift/su_max 0.003
_refine_ls_shift/su_mean 0.000
_refine_ls_structure_factor_coef Fsqd
_refine_ls_weighting_details 'w=1/[\s^2^(Fo^2^)+(0.0237P)^2^+38.6963P] where P=(Fo^2^+2Fc^2^)/3'
_refine_ls_weighting_scheme calc
_refine_ls_wR_factor_gt 0.0587
_refine_ls_wR_factor_ref 0.0636
_reflns_Friedel_coverage 0.000
_reflns_number_gt 6105
_reflns_number_total 7482
_reflns_threshold_expression 'I > 2\s(I)'
_cod_data_source_file c4sc03101f2.cif
_cod_data_source_block c75_0m
_cod_depositor_comments 'Adding full bibliography for 1518242--1518247.cif.'
_cod_database_code 1518247
_shelx_space_group_comment
; 
The symmetry employed for this shelxl refinement is uniquely defined 
by the following loop, which should always be used as a source of 
symmetry information in preference to the above space-group names. 
They are only intended as comments. 
;
_shelx_estimated_absorpt_t_min 0.665
_shelx_estimated_absorpt_t_max 0.935
_shelxl_version_number 2014-3

loop_
_space_group_symop_operation_xyz
'x, y, z'
'-x, y, -z+1/2'
'x+1/2, y+1/2, z'
'-x+1/2, y+1/2, -z+1/2'
'-x, -y, -z'
'x, -y, z-1/2'
'-x+1/2, -y+1/2, -z'
'x+1/2, -y+1/2, z-1/2'

loop_
_atom_site_label
_atom_site_type_symbol
_atom_site_fract_x
_atom_site_fract_y
_atom_site_fract_z
_atom_site_U_iso_or_equiv
_atom_site_adp_type
_atom_site_occupancy
_atom_site_site_symmetry_order
_atom_site_calc_flag
_atom_site_refinement_flags_posn
_atom_site_refinement_flags_adp
_atom_site_refinement_flags_occupancy
_atom_site_disorder_assembly
_atom_site_disorder_group
C2 C 0.46804(12) 0.4476(3) 0.5670(3) 0.0247(10) Uani 1 1 d . . . . .
C4 C 0.47271(12) 0.6093(3) 0.5708(3) 0.0285(10) Uani 1 1 d . . . . .
C5 C 0.48502(13) 0.7066(4) 0.5853(3) 0.0387(13) Uani 1 1 d . . . . .
H5 H 0.5100 0.7227 0.6176 0.046 Uiso 1 1 calc R U . . .
C6 C 0.45860(13) 0.7792(3) 0.5498(3) 0.0333(11) Uani 1 1 d . . . . .
H6 H 0.4659 0.8475 0.5579 0.040 Uiso 1 1 calc R U . . .
C7 C 0.42165(11) 0.7573(3) 0.5023(3) 0.0212(9) Uani 1 1 d . . . . .
C8 C 0.41018(11) 0.6577(3) 0.4891(2) 0.0178(9) Uani 1 1 d . . . . .
H8 H 0.3853 0.6407 0.4569 0.021 Uiso 1 1 calc R U . . .
C9 C 0.43648(11) 0.5845(3) 0.5247(3) 0.0185(9) Uani 1 1 d . . . . .
C10 C 0.47557(12) 0.3420(3) 0.5755(3) 0.0259(10) Uani 1 1 d . . . . .
C11 C 0.44327(12) 0.2867(3) 0.5309(3) 0.0222(10) Uani 1 1 d . . . . .
C12 C 0.44818(13) 0.1821(3) 0.5334(3) 0.0315(11) Uani 1 1 d . . . . .
H12 H 0.4278 0.1403 0.5041 0.038 Uiso 1 1 calc R U . . .
C13 C 0.48207(14) 0.1391(4) 0.5777(3) 0.0430(13) Uani 1 1 d . . . . .
H13 H 0.4844 0.0683 0.5778 0.052 Uiso 1 1 calc R U . . .
C14 C 0.51272(14) 0.1963(4) 0.6217(4) 0.0465(14) Uani 1 1 d . . . . .
H14 H 0.5357 0.1651 0.6524 0.056 Uiso 1 1 calc R U . . .
C15 C 0.50956(13) 0.2989(4) 0.6206(3) 0.0394(13) Uani 1 1 d . . . . .
H15 H 0.5303 0.3396 0.6502 0.047 Uiso 1 1 calc R U . . .
C16 C 0.39343(12) 0.8419(3) 0.4682(3) 0.0250(10) Uani 1 1 d D U . . .
C17 C 0.36770(15) 0.8434(4) 0.5209(4) 0.0292(15) Uani 0.812(6) 1 d D U P A 1
H17A H 0.3483 0.8937 0.4975 0.044 Uiso 0.812(6) 1 calc R U P A 1
H17B H 0.3823 0.8601 0.5799 0.044 Uiso 0.812(6) 1 calc R U P A 1
H17C H 0.3564 0.7773 0.5184 0.044 Uiso 0.812(6) 1 calc R U P A 1
C18 C 0.36854(17) 0.8188(4) 0.3766(4) 0.0306(15) Uani 0.812(6) 1 d D U P A 1
H18A H 0.3508 0.8735 0.3546 0.046 Uiso 0.812(6) 1 calc R U P A 1
H18B H 0.3552 0.7561 0.3749 0.046 Uiso 0.812(6) 1 calc R U P A 1
H18C H 0.3837 0.8121 0.3419 0.046 Uiso 0.812(6) 1 calc R U P A 1
C19 C 0.41039(16) 0.9422(4) 0.4728(4) 0.0300(15) Uani 0.812(6) 1 d D U P A 1
H19A H 0.3909 0.9924 0.4494 0.045 Uiso 0.812(6) 1 calc R U P A 1
H19B H 0.4265 0.9420 0.4401 0.045 Uiso 0.812(6) 1 calc R U P A 1
H19C H 0.4249 0.9585 0.5319 0.045 Uiso 0.812(6) 1 calc R U P A 1
C17A C 0.3963(6) 0.9182(16) 0.5375(12) 0.031(5) Uani 0.188(6) 1 d D U P A 2
H17D H 0.3838 0.9803 0.5116 0.046 Uiso 0.188(6) 1 calc R U P A 2
H17E H 0.4224 0.9323 0.5702 0.046 Uiso 0.188(6) 1 calc R U P A 2
H17F H 0.3846 0.8910 0.5750 0.046 Uiso 0.188(6) 1 calc R U P A 2
C18A C 0.4063(6) 0.9084(17) 0.4030(14) 0.033(5) Uani 0.188(6) 1 d D U P A 2
H18D H 0.3902 0.9669 0.3843 0.049 Uiso 0.188(6) 1 calc R U P A 2
H18E H 0.4047 0.8676 0.3539 0.049 Uiso 0.188(6) 1 calc R U P A 2
H18F H 0.4319 0.9307 0.4319 0.049 Uiso 0.188(6) 1 calc R U P A 2
C19A C 0.3556(5) 0.8123(17) 0.4152(17) 0.035(6) Uani 0.188(6) 1 d D U P A 2
H19D H 0.3415 0.8719 0.3884 0.052 Uiso 0.188(6) 1 calc R U P A 2
H19E H 0.3438 0.7800 0.4504 0.052 Uiso 0.188(6) 1 calc R U P A 2
H19F H 0.3564 0.7655 0.3715 0.052 Uiso 0.188(6) 1 calc R U P A 2
C21 C 0.36097(11) 0.2234(3) 0.3547(3) 0.0203(9) Uani 1 1 d . . . . .
C23 C 0.32388(11) 0.1206(3) 0.3833(2) 0.0200(9) Uani 1 1 d . . . . .
C24 C 0.29903(11) 0.0474(3) 0.3813(3) 0.0234(10) Uani 1 1 d . . . . .
H24 H 0.2892 0.0030 0.3347 0.028 Uiso 1 1 calc R U . . .
C25 C 0.28898(11) 0.0419(3) 0.4515(3) 0.0236(10) Uani 1 1 d . . . . .
H25 H 0.2715 -0.0074 0.4523 0.028 Uiso 1 1 calc R U . . .
C26 C 0.30344(11) 0.1061(3) 0.5215(3) 0.0219(9) Uani 1 1 d . . . . .
C27 C 0.32909(11) 0.1787(3) 0.5214(2) 0.0186(9) Uani 1 1 d . . . . .
H27 H 0.3397 0.2223 0.5682 0.022 Uiso 1 1 calc R U . . .
C28 C 0.33867(10) 0.1852(3) 0.4508(2) 0.0164(9) Uani 1 1 d . . . . .
C29 C 0.38158(11) 0.2781(3) 0.3142(3) 0.0207(9) Uani 1 1 d . . . . .
C30 C 0.40135(11) 0.3573(3) 0.3663(3) 0.0204(9) Uani 1 1 d . . . . .
C31 C 0.42212(11) 0.4166(3) 0.3319(3) 0.0217(9) Uani 1 1 d . . . . .
H31 H 0.4360 0.4712 0.3637 0.026 Uiso 1 1 calc R U . . .
C32 C 0.42285(11) 0.3973(3) 0.2525(3) 0.0256(10) Uani 1 1 d . . . . .
H32 H 0.4372 0.4391 0.2312 0.031 Uiso 1 1 calc R U . . .
C33 C 0.40313(12) 0.3183(3) 0.2031(3) 0.0289(11) Uani 1 1 d . . . . .
H33 H 0.4043 0.3057 0.1492 0.035 Uiso 1 1 calc R U . . .
C34 C 0.38185(12) 0.2584(3) 0.2336(3) 0.0265(10) Uani 1 1 d . . . . .
H34 H 0.3677 0.2050 0.2005 0.032 Uiso 1 1 calc R U . . .
C35 C 0.29022(12) 0.0942(3) 0.5958(3) 0.0272(10) Uani 1 1 d . . . . .
C36 C 0.24838(12) 0.1159(4) 0.5648(3) 0.0356(12) Uani 1 1 d . . . . .
H36A H 0.2394 0.1023 0.6105 0.053 Uiso 1 1 calc R U . . .
H36B H 0.2354 0.0730 0.5163 0.053 Uiso 1 1 calc R U . . .
H36C H 0.2439 0.1863 0.5479 0.053 Uiso 1 1 calc R U . . .
C37 C 0.29770(13) -0.0135(4) 0.6300(3) 0.0371(12) Uani 1 1 d . . . . .
H37A H 0.2893 -0.0212 0.6773 0.056 Uiso 1 1 calc R U . . .
H37B H 0.3242 -0.0273 0.6494 0.056 Uiso 1 1 calc R U . . .
H37C H 0.2844 -0.0607 0.5850 0.056 Uiso 1 1 calc R U . . .
C38 C 0.30972(13) 0.1661(4) 0.6673(3) 0.0366(12) Uani 1 1 d . . . . .
H38A H 0.3010 0.1553 0.7138 0.055 Uiso 1 1 calc R U . . .
H38B H 0.3044 0.2351 0.6469 0.055 Uiso 1 1 calc R U . . .
H38C H 0.3364 0.1544 0.6874 0.055 Uiso 1 1 calc R U . . .
C40 C 0.39982(12) 0.3354(3) 0.6727(3) 0.0259(10) Uani 1 1 d . . . . .
H40 H 0.4188 0.2865 0.6918 0.031 Uiso 1 1 calc R U . . .
C41 C 0.38091(13) 0.3736(3) 0.7179(3) 0.0301(11) Uani 1 1 d . . . . .
H41 H 0.3840 0.3564 0.7743 0.036 Uiso 1 1 calc R U . . .
C43 C 0.36086(11) 0.4449(3) 0.5918(3) 0.0206(9) Uani 1 1 d . . . . .
C44 C 0.34182(11) 0.5010(3) 0.5124(3) 0.0200(9) Uani 1 1 d . . . . .
C45 C 0.31914(11) 0.5799(3) 0.5084(3) 0.0234(10) Uani 1 1 d . . . . .
H45 H 0.3176 0.6010 0.5603 0.028 Uiso 1 1 calc R U . . .
C46 C 0.29709(11) 0.6352(3) 0.4334(3) 0.0240(9) Uani 1 1 d . . . . .
C47 C 0.29270(11) 0.6073(3) 0.3509(3) 0.0239(10) Uani 1 1 d . . . . .
H47 H 0.3053 0.5501 0.3419 0.029 Uiso 1 1 calc R U . . .
C48 C 0.27026(12) 0.6623(3) 0.2824(3) 0.0293(11) Uani 1 1 d . . . . .
H48 H 0.2678 0.6421 0.2270 0.035 Uiso 1 1 calc R U . . .
C49 C 0.25135(13) 0.7459(3) 0.2924(3) 0.0336(11) Uani 1 1 d . . . . .
H49 H 0.2358 0.7824 0.2447 0.040 Uiso 1 1 calc R U . . .
C50 C 0.25556(12) 0.7750(3) 0.3732(3) 0.0347(12) Uani 1 1 d . . . . .
H50 H 0.2428 0.8324 0.3813 0.042 Uiso 1 1 calc R U . . .
C51 C 0.27823(12) 0.7214(3) 0.4430(3) 0.0299(11) Uani 1 1 d . . . . .
H51 H 0.2810 0.7434 0.4981 0.036 Uiso 1 1 calc R U . . .
C52 C 0.33088(13) 0.5002(4) 0.6956(3) 0.0349(12) Uani 1 1 d . . . . .
H52A H 0.3055 0.4896 0.6563 0.052 Uiso 1 1 calc R U . . .
H52B H 0.3370 0.5715 0.6970 0.052 Uiso 1 1 calc R U . . .
H52C H 0.3331 0.4784 0.7523 0.052 Uiso 1 1 calc R U . . .
C53 C 0.4444(2) 0.0229(8) 0.2342(6) 0.148(4) Uani 1 1 d D U . . .
H53A H 0.4420 0.0764 0.1923 0.177 Uiso 0.8 1 calc R U P B 1
H53B H 0.4653 -0.0201 0.2354 0.177 Uiso 0.8 1 calc R U P B 1
H53C H 0.4589 -0.0389 0.2550 0.177 Uiso 0.2 1 calc R U P C 2
H53D H 0.4352 0.0176 0.1718 0.177 Uiso 0.2 1 calc R U P C 2
N1 N 0.43448(9) 0.4796(2) 0.5243(2) 0.0188(8) Uani 1 1 d . . . . .
N20 N 0.36279(9) 0.2497(2) 0.4307(2) 0.0178(7) Uani 1 1 d . . . . .
N39 N 0.38699(9) 0.3795(2) 0.5941(2) 0.0211(8) Uani 1 1 d . . . . .
N42 N 0.35626(10) 0.4423(3) 0.6677(2) 0.0250(8) Uani 1 1 d . . . . .
O2 O 0.34989(7) 0.4666(2) 0.44858(17) 0.0187(6) Uani 1 1 d . . . . .
O3 O 0.49296(8) 0.5214(2) 0.5982(2) 0.0338(8) Uani 1 1 d . . . . .
O22 O 0.33821(8) 0.1445(2) 0.32177(17) 0.0222(6) Uani 1 1 d . . . . .
Ir1 Ir 0.39698(2) 0.36764(2) 0.48084(2) 0.01662(5) Uani 1 1 d . . . . .
Cl1 Cl 0.45608(6) 0.07809(15) 0.33096(16) 0.0732(8) Uani 0.754(3) 1 d D U P D 1
Cl2 Cl 0.40650(6) -0.04579(18) 0.19909(17) 0.0677(8) Uani 0.689(3) 1 d D U P D 1
Cl3 Cl 0.4737(2) 0.1010(6) 0.2520(5) 0.159(3) Uani 0.428(3) 1 d D U P D 2
Cl4 Cl 0.4066(3) 0.0012(10) 0.2549(9) 0.0677(8) Uani 0.128(2) 1 d D U P D 2

loop_
_atom_site_aniso_label
_atom_site_aniso_U_11
_atom_site_aniso_U_22
_atom_site_aniso_U_33
_atom_site_aniso_U_23
_atom_site_aniso_U_13
_atom_site_aniso_U_12
C2 0.023(2) 0.020(2) 0.028(2) -0.0036(19) 0.005(2) 0.0005(19)
C4 0.025(2) 0.017(2) 0.037(3) -0.0029(19) 0.005(2) 0.0029(18)
C5 0.023(3) 0.027(3) 0.052(3) -0.008(2) -0.002(2) -0.002(2)
C6 0.033(3) 0.017(2) 0.045(3) -0.008(2) 0.008(2) -0.006(2)
C7 0.023(2) 0.019(2) 0.022(2) -0.0026(18) 0.0095(19) -0.0002(18)
C8 0.017(2) 0.019(2) 0.018(2) -0.0027(16) 0.0079(18) -0.0027(16)
C9 0.018(2) 0.017(2) 0.022(2) -0.0040(17) 0.0084(18) -0.0042(17)
C10 0.025(2) 0.020(2) 0.029(2) -0.0016(18) 0.005(2) 0.0020(18)
C11 0.028(2) 0.019(2) 0.019(2) -0.0001(18) 0.0081(19) 0.0014(19)
C12 0.031(3) 0.022(2) 0.037(3) 0.000(2) 0.007(2) 0.003(2)
C13 0.044(3) 0.018(2) 0.056(3) 0.002(2) 0.005(3) 0.007(2)
C14 0.034(3) 0.030(3) 0.057(4) 0.007(3) -0.005(3) 0.013(2)
C15 0.024(3) 0.031(3) 0.049(3) 0.000(2) -0.002(2) 0.005(2)
C16 0.027(2) 0.020(2) 0.026(2) -0.0003(17) 0.0079(19) 0.0039(18)
C17 0.031(3) 0.024(3) 0.034(3) 0.004(2) 0.014(3) 0.009(2)
C18 0.042(4) 0.017(3) 0.025(3) 0.003(2) 0.002(3) 0.004(3)
C19 0.037(3) 0.019(3) 0.032(3) 0.003(2) 0.010(3) 0.003(2)
C17A 0.024(11) 0.026(10) 0.040(8) -0.002(7) 0.010(7) 0.015(8)
C18A 0.026(11) 0.028(10) 0.046(10) 0.010(8) 0.015(9) 0.018(8)
C19A 0.033(7) 0.018(11) 0.045(11) 0.007(9) 0.005(7) 0.008(7)
C21 0.024(2) 0.015(2) 0.021(2) -0.0025(17) 0.0067(18) 0.0001(18)
C23 0.022(2) 0.017(2) 0.020(2) 0.0010(18) 0.0075(17) 0.0000(18)
C24 0.025(2) 0.018(2) 0.023(2) -0.0047(18) 0.0044(19) -0.0051(18)
C25 0.022(2) 0.017(2) 0.029(2) 0.0028(18) 0.007(2) -0.0051(18)
C26 0.020(2) 0.025(2) 0.021(2) 0.0044(18) 0.0081(18) 0.0004(18)
C27 0.022(2) 0.016(2) 0.016(2) 0.0003(17) 0.0042(18) -0.0007(17)
C28 0.017(2) 0.013(2) 0.019(2) 0.0012(16) 0.0072(17) 0.0009(16)
C29 0.026(2) 0.017(2) 0.022(2) 0.0025(18) 0.0118(19) 0.0033(18)
C30 0.019(2) 0.018(2) 0.025(2) 0.0040(18) 0.0084(18) 0.0069(18)
C31 0.019(2) 0.022(2) 0.025(2) 0.0036(18) 0.0080(19) 0.0013(18)
C32 0.023(2) 0.026(2) 0.032(3) 0.006(2) 0.015(2) 0.0035(19)
C33 0.037(3) 0.031(3) 0.024(2) 0.001(2) 0.018(2) -0.001(2)
C34 0.033(3) 0.024(2) 0.024(2) -0.0027(19) 0.012(2) 0.000(2)
C35 0.028(2) 0.028(2) 0.026(2) 0.000(2) 0.011(2) -0.006(2)
C36 0.030(3) 0.039(3) 0.043(3) 0.005(2) 0.019(2) -0.003(2)
C37 0.037(3) 0.042(3) 0.035(3) 0.014(2) 0.017(2) 0.002(2)
C38 0.040(3) 0.046(3) 0.030(3) -0.006(2) 0.020(2) -0.011(2)
C40 0.034(3) 0.021(2) 0.018(2) 0.0005(18) 0.004(2) -0.0021(19)
C41 0.044(3) 0.029(3) 0.016(2) -0.001(2) 0.010(2) -0.016(2)
C43 0.025(2) 0.019(2) 0.020(2) -0.0070(17) 0.0104(19) -0.0118(18)
C44 0.016(2) 0.024(2) 0.021(2) -0.0059(18) 0.0075(18) -0.0097(17)
C45 0.022(2) 0.026(2) 0.024(2) -0.0080(19) 0.0115(19) -0.0031(19)
C46 0.018(2) 0.024(2) 0.031(2) -0.005(2) 0.0115(18) -0.0048(19)
C47 0.020(2) 0.025(2) 0.030(2) -0.0010(19) 0.0117(19) -0.0026(18)
C48 0.030(3) 0.033(3) 0.028(3) 0.000(2) 0.013(2) -0.004(2)
C49 0.030(3) 0.027(3) 0.041(3) 0.006(2) 0.010(2) -0.003(2)
C50 0.024(3) 0.021(2) 0.057(3) -0.005(2) 0.012(2) 0.001(2)
C51 0.026(2) 0.028(3) 0.036(3) -0.009(2) 0.012(2) -0.001(2)
C52 0.037(3) 0.050(3) 0.027(3) -0.002(2) 0.022(2) -0.003(2)
C53 0.111(6) 0.169(9) 0.133(7) 0.007(6) 0.010(5) -0.055(6)
N1 0.0193(19) 0.0174(18) 0.0198(19) -0.0004(15) 0.0072(15) -0.0001(15)
N20 0.0202(18) 0.0167(18) 0.0173(18) 0.0004(14) 0.0079(15) 0.0006(14)
N39 0.0254(18) 0.0157(18) 0.0207(18) -0.0020(15) 0.0067(15) -0.0024(15)
N42 0.029(2) 0.028(2) 0.0210(19) -0.0070(16) 0.0124(17) -0.0117(17)
O2 0.0202(15) 0.0204(15) 0.0174(15) -0.0032(12) 0.0092(12) -0.0003(12)
O3 0.0154(16) 0.0201(17) 0.052(2) -0.0035(15) -0.0043(15) 0.0000(13)
O22 0.0307(16) 0.0189(15) 0.0195(14) -0.0036(12) 0.0122(13) -0.0067(13)
Ir1 0.01848(8) 0.01374(8) 0.01773(8) -0.00060(8) 0.00672(6) -0.00102(8)
Cl1 0.0666(15) 0.0395(12) 0.0874(17) 0.0093(11) -0.0029(12) -0.0047(10)
Cl2 0.0550(14) 0.0535(15) 0.0736(18) 0.0123(12) -0.0011(13) -0.0132(11)
Cl3 0.173(6) 0.184(7) 0.115(5) -0.020(5) 0.046(5) -0.067(5)
Cl4 0.0550(14) 0.0535(15) 0.0736(18) 0.0123(12) -0.0011(13) -0.0132(11)

loop_
_atom_type_symbol
_atom_type_description
_atom_type_scat_dispersion_real
_atom_type_scat_dispersion_imag
_atom_type_scat_source
C C 0.0033 0.0016 'International Tables Vol C Tables 4.2.6.8 and 6.1.1.4'
H H 0.0000 0.0000 'International Tables Vol C Tables 4.2.6.8 and 6.1.1.4'
N N 0.0061 0.0033 'International Tables Vol C Tables 4.2.6.8 and 6.1.1.4'
O O 0.0106 0.0060 'International Tables Vol C Tables 4.2.6.8 and 6.1.1.4'
Ir Ir -1.4442 7.9887 'International Tables Vol C Tables 4.2.6.8 and 6.1.1.4'
Cl Cl 0.1484 0.1585 'International Tables Vol C Tables 4.2.6.8 and 6.1.1.4'

loop_
_geom_angle_atom_site_label_1
_geom_angle_atom_site_label_2
_geom_angle_atom_site_label_3
_geom_angle
_geom_angle_site_symmetry_3
N1 C2 O3 114.0(4) .
N1 C2 C10 120.0(4) .
O3 C2 C10 126.0(4) .
C5 C4 C9 123.0(4) .
C5 C4 O3 128.2(4) .
C9 C4 O3 108.8(4) .
C4 C5 C6 115.5(4) .
C4 C5 H5 122.3 .
C6 C5 H5 122.3 .
C5 C6 C7 123.2(4) .
C5 C6 H6 118.4 .
C7 C6 H6 118.4 .
C8 C7 C6 119.6(4) .
C8 C7 C16 119.9(4) .
C6 C7 C16 120.4(4) .
C9 C8 C7 117.5(4) .
C9 C8 H8 121.3 .
C7 C8 H8 121.3 .
C4 C9 C8 121.2(4) .
C4 C9 N1 106.6(4) .
C8 C9 N1 132.2(4) .
C15 C10 C11 124.0(4) .
C15 C10 C2 125.5(4) .
C11 C10 C2 110.5(4) .
C12 C11 C10 114.7(4) .
C12 C11 Ir1 129.7(3) .
C10 C11 Ir1 115.5(3) .
C13 C12 C11 121.4(4) .
C13 C12 H12 119.3 .
C11 C12 H12 119.3 .
C12 C13 C14 121.8(5) .
C12 C13 H13 119.1 .
C14 C13 H13 119.1 .
C15 C14 C13 119.2(5) .
C15 C14 H14 120.4 .
C13 C14 H14 120.4 .
C14 C15 C10 118.9(5) .
C14 C15 H15 120.6 .
C10 C15 H15 120.6 .
C19A C16 C17A 115.1(13) .
C19 C16 C18 109.8(4) .
C19A C16 C7 116.8(10) .
C19 C16 C7 113.7(4) .
C17A C16 C7 111.0(9) .
C18 C16 C7 109.6(4) .
C19 C16 C17 108.8(4) .
C18 C16 C17 106.5(4) .
C7 C16 C17 108.1(4) .
C19A C16 C18A 102.6(13) .
C17A C16 C18A 101.8(12) .
C7 C16 C18A 107.5(8) .
C16 C17 H17A 109.5 .
C16 C17 H17B 109.5 .
H17A C17 H17B 109.5 .
C16 C17 H17C 109.5 .
H17A C17 H17C 109.5 .
H17B C17 H17C 109.5 .
C16 C18 H18A 109.5 .
C16 C18 H18B 109.5 .
H18A C18 H18B 109.5 .
C16 C18 H18C 109.5 .
H18A C18 H18C 109.5 .
H18B C18 H18C 109.5 .
C16 C19 H19A 109.5 .
C16 C19 H19B 109.5 .
H19A C19 H19B 109.5 .
C16 C19 H19C 109.5 .
H19A C19 H19C 109.5 .
H19B C19 H19C 109.5 .
C16 C17A H17D 109.5 .
C16 C17A H17E 109.5 .
H17D C17A H17E 109.5 .
C16 C17A H17F 109.5 .
H17D C17A H17F 109.5 .
H17E C17A H17F 109.5 .
C16 C18A H18D 109.5 .
C16 C18A H18E 109.5 .
H18D C18A H18E 109.5 .
C16 C18A H18F 109.5 .
H18D C18A H18F 109.5 .
H18E C18A H18F 109.5 .
C16 C19A H19D 109.5 .
C16 C19A H19E 109.5 .
H19D C19A H19E 109.5 .
C16 C19A H19F 109.5 .
H19D C19A H19F 109.5 .
H19E C19A H19F 109.5 .
N20 C21 O22 113.9(4) .
N20 C21 C29 119.8(4) .
O22 C21 C29 126.3(4) .
C24 C23 C28 122.9(4) .
C24 C23 O22 128.4(4) .
C28 C23 O22 108.7(3) .
C23 C24 C25 115.8(4) .
C23 C24 H24 122.1 .
C25 C24 H24 122.1 .
C24 C25 C26 123.0(4) .
C24 C25 H25 118.5 .
C26 C25 H25 118.5 .
C27 C26 C25 119.3(4) .
C27 C26 C35 121.9(4) .
C25 C26 C35 118.8(4) .
C28 C27 C26 117.7(4) .
C28 C27 H27 121.1 .
C26 C27 H27 121.1 .
C23 C28 C27 121.2(4) .
C23 C28 N20 107.1(3) .
C27 C28 N20 131.7(4) .
C34 C29 C30 123.8(4) .
C34 C29 C21 125.5(4) .
C30 C29 C21 110.6(4) .
C31 C30 C29 115.2(4) .
C31 C30 Ir1 128.9(3) .
C29 C30 Ir1 115.9(3) .
C32 C31 C30 121.5(4) .
C32 C31 H31 119.3 .
C30 C31 H31 119.3 .
C31 C32 C33 121.7(4) .
C31 C32 H32 119.1 .
C33 C32 H32 119.1 .
C34 C33 C32 119.2(4) .
C34 C33 H33 120.4 .
C32 C33 H33 120.4 .
C33 C34 C29 118.6(4) .
C33 C34 H34 120.7 .
C29 C34 H34 120.7 .
C38 C35 C26 111.9(4) .
C38 C35 C37 108.7(4) .
C26 C35 C37 109.4(4) .
C38 C35 C36 108.1(4) .
C26 C35 C36 109.2(4) .
C37 C35 C36 109.6(4) .
C35 C36 H36A 109.5 .
C35 C36 H36B 109.5 .
H36A C36 H36B 109.5 .
C35 C36 H36C 109.5 .
H36A C36 H36C 109.5 .
H36B C36 H36C 109.5 .
C35 C37 H37A 109.5 .
C35 C37 H37B 109.5 .
H37A C37 H37B 109.5 .
C35 C37 H37C 109.5 .
H37A C37 H37C 109.5 .
H37B C37 H37C 109.5 .
C35 C38 H38A 109.5 .
C35 C38 H38B 109.5 .
H38A C38 H38B 109.5 .
C35 C38 H38C 109.5 .
H38A C38 H38C 109.5 .
H38B C38 H38C 109.5 .
C41 C40 N39 108.2(4) .
C41 C40 H40 125.9 .
N39 C40 H40 125.9 .
C40 C41 N42 107.6(4) .
C40 C41 H41 126.2 .
N42 C41 H41 126.2 .
N39 C43 N42 108.6(4) .
N39 C43 C44 118.7(4) .
N42 C43 C44 132.7(4) .
O2 C44 C45 125.2(4) .
O2 C44 C43 112.5(4) .
C45 C44 C43 122.3(4) .
C44 C45 C46 127.0(4) .
C44 C45 H45 116.5 .
C46 C45 H45 116.5 .
C47 C46 C51 117.1(4) .
C47 C46 C45 124.1(4) .
C51 C46 C45 118.8(4) .
C48 C47 C46 120.7(4) .
C48 C47 H47 119.7 .
C46 C47 H47 119.7 .
C49 C48 C47 121.8(4) .
C49 C48 H48 119.1 .
C47 C48 H48 119.1 .
C50 C49 C48 118.4(5) .
C50 C49 H49 120.8 .
C48 C49 H49 120.8 .
C49 C50 C51 120.8(4) .
C49 C50 H50 119.6 .
C51 C50 H50 119.6 .
C50 C51 C46 121.3(4) .
C50 C51 H51 119.4 .
C46 C51 H51 119.4 .
N42 C52 H52A 109.5 .
N42 C52 H52B 109.5 .
H52A C52 H52B 109.5 .
N42 C52 H52C 109.5 .
H52A C52 H52C 109.5 .
H52B C52 H52C 109.5 .
Cl3 C53 Cl4 138.7(10) .
Cl2 C53 Cl1 118.5(6) .
Cl2 C53 H53A 107.7 .
Cl1 C53 H53A 107.7 .
Cl2 C53 H53B 107.7 .
Cl1 C53 H53B 107.7 .
H53A C53 H53B 107.1 .
Cl3 C53 H53C 102.4 .
Cl4 C53 H53C 102.4 .
Cl3 C53 H53D 102.4 .
Cl4 C53 H53D 102.4 .
H53C C53 H53D 104.9 .
C2 N1 C9 106.3(3) .
C2 N1 Ir1 113.5(3) .
C9 N1 Ir1 140.2(3) .
C21 N20 C28 105.9(3) .
C21 N20 Ir1 114.2(3) .
C28 N20 Ir1 139.8(3) .
C43 N39 C40 108.1(3) .
C43 N39 Ir1 114.7(3) .
C40 N39 Ir1 137.2(3) .
C43 N42 C41 107.5(4) .
C43 N42 C52 129.1(4) .
C41 N42 C52 123.5(4) .
C44 O2 Ir1 116.1(2) .
C2 O3 C4 104.3(3) .
C21 O22 C23 104.4(3) .
C11 Ir1 C30 89.56(16) .
C11 Ir1 N1 80.09(15) .
C30 Ir1 N1 95.62(15) .
C11 Ir1 N20 96.24(16) .
C30 Ir1 N20 79.40(15) .
N1 Ir1 N20 173.90(13) .
C11 Ir1 N39 95.20(15) .
C30 Ir1 N39 174.58(14) .
N1 Ir1 N39 87.77(13) .
N20 Ir1 N39 97.47(13) .
C11 Ir1 O2 169.97(14) .
C30 Ir1 O2 99.21(13) .
N1 Ir1 O2 94.13(12) .
N20 Ir1 O2 90.18(12) .
N39 Ir1 O2 76.27(11) .
C53 Cl3 Cl3 133.2(6) 2_655

loop_
_geom_bond_atom_site_label_1
_geom_bond_atom_site_label_2
_geom_bond_distance
_geom_bond_site_symmetry_2
C2 N1 1.312(5) .
C2 O3 1.348(5) .
C2 C10 1.437(6) .
C4 C5 1.375(6) .
C4 C9 1.380(6) .
C4 O3 1.396(5) .
C5 C6 1.382(6) .
C5 H5 0.9500 .
C6 C7 1.399(6) .
C6 H6 0.9500 .
C7 C8 1.395(6) .
C7 C16 1.535(6) .
C8 C9 1.384(6) .
C8 H8 0.9500 .
C9 N1 1.404(5) .
C10 C15 1.388(6) .
C10 C11 1.416(6) .
C11 C12 1.408(6) .
C11 Ir1 2.004(4) .
C12 C13 1.382(6) .
C12 H12 0.9500 .
C13 C14 1.383(7) .
C13 H13 0.9500 .
C14 C15 1.376(7) .
C14 H14 0.9500 .
C15 H15 0.9500 .
C16 C19A 1.471(15) .
C16 C19 1.483(6) .
C16 C17A 1.531(15) .
C16 C18 1.534(7) .
C16 C17 1.570(7) .
C16 C18A 1.636(16) .
C17 H17A 0.9800 .
C17 H17B 0.9800 .
C17 H17C 0.9800 .
C18 H18A 0.9800 .
C18 H18B 0.9800 .
C18 H18C 0.9800 .
C19 H19A 0.9800 .
C19 H19B 0.9800 .
C19 H19C 0.9800 .
C17A H17D 0.9800 .
C17A H17E 0.9800 .
C17A H17F 0.9800 .
C18A H18D 0.9800 .
C18A H18E 0.9800 .
C18A H18F 0.9800 .
C19A H19D 0.9800 .
C19A H19E 0.9800 .
C19A H19F 0.9800 .
C21 N20 1.314(5) .
C21 O22 1.359(5) .
C21 C29 1.434(6) .
C23 C24 1.367(6) .
C23 C28 1.381(5) .
C23 O22 1.392(5) .
C24 C25 1.387(6) .
C24 H24 0.9500 .
C25 C26 1.405(6) .
C25 H25 0.9500 .
C26 C27 1.393(6) .
C26 C35 1.538(6) .
C27 C28 1.384(5) .
C27 H27 0.9500 .
C28 N20 1.406(5) .
C29 C34 1.400(6) .
C29 C30 1.413(6) .
C30 C31 1.404(6) .
C30 Ir1 2.021(4) .
C31 C32 1.384(6) .
C31 H31 0.9500 .
C32 C33 1.391(6) .
C32 H32 0.9500 .
C33 C34 1.381(6) .
C33 H33 0.9500 .
C34 H34 0.9500 .
C35 C38 1.517(6) .
C35 C37 1.539(6) .
C35 C36 1.545(6) .
C36 H36A 0.9800 .
C36 H36B 0.9800 .
C36 H36C 0.9800 .
C37 H37A 0.9800 .
C37 H37B 0.9800 .
C37 H37C 0.9800 .
C38 H38A 0.9800 .
C38 H38B 0.9800 .
C38 H38C 0.9800 .
C40 C41 1.344(6) .
C40 N39 1.376(5) .
C40 H40 0.9500 .
C41 N42 1.375(6) .
C41 H41 0.9500 .
C43 N39 1.331(5) .
C43 N42 1.366(5) .
C43 C44 1.485(6) .
C44 O2 1.318(5) .
C44 C45 1.360(6) .
C45 C46 1.452(6) .
C45 H45 0.9500 .
C46 C47 1.400(6) .
C46 C51 1.406(6) .
C47 C48 1.384(6) .
C47 H47 0.9500 .
C48 C49 1.381(6) .
C48 H48 0.9500 .
C49 C50 1.380(7) .
C49 H49 0.9500 .
C50 C51 1.390(6) .
C50 H50 0.9500 .
C51 H51 0.9500 .
C52 N42 1.464(6) .
C52 H52A 0.9800 .
C52 H52B 0.9800 .
C52 H52C 0.9800 .
C53 Cl3 1.494(8) .
C53 Cl2 1.651(7) .
C53 Cl4 1.656(12) .
C53 Cl1 1.705(9) .
C53 H53A 0.9900 .
C53 H53B 0.9900 .
C53 H53C 0.9900 .
C53 H53D 0.9900 .
N1 Ir1 2.031(3) .
N20 Ir1 2.037(3) .
N39 Ir1 2.105(3) .
O2 Ir1 2.161(3) .
Cl3 Cl3 2.072(15) 2_655

loop_
_geom_torsion_atom_site_label_1
_geom_torsion_atom_site_label_2
_geom_torsion_atom_site_label_3
_geom_torsion_atom_site_label_4
_geom_torsion
_geom_torsion_site_symmetry_4
C9 C4 C5 C6 -0.7(8) .
O3 C4 C5 C6 179.7(5) .
C4 C5 C6 C7 0.3(8) .
C5 C6 C7 C8 -0.2(7) .
C5 C6 C7 C16 177.2(5) .
C6 C7 C8 C9 0.3(6) .
C16 C7 C8 C9 -177.0(4) .
C5 C4 C9 C8 0.8(7) .
O3 C4 C9 C8 -179.5(4) .
C5 C4 C9 N1 -179.4(5) .
O3 C4 C9 N1 0.3(5) .
C7 C8 C9 C4 -0.6(6) .
C7 C8 C9 N1 179.7(4) .
N1 C2 C10 C15 -178.4(5) .
O3 C2 C10 C15 3.0(8) .
N1 C2 C10 C11 1.9(6) .
O3 C2 C10 C11 -176.7(4) .
C15 C10 C11 C12 -1.6(7) .
C2 C10 C11 C12 178.2(4) .
C15 C10 C11 Ir1 174.3(4) .
C2 C10 C11 Ir1 -6.0(5) .
C10 C11 C12 C13 1.0(7) .
Ir1 C11 C12 C13 -174.2(4) .
C11 C12 C13 C14 0.3(8) .
C12 C13 C14 C15 -0.9(9) .
C13 C14 C15 C10 0.3(9) .
C11 C10 C15 C14 1.0(8) .
C2 C10 C15 C14 -178.8(5) .
C8 C7 C16 C19A -5.8(14) .
C6 C7 C16 C19A 176.9(14) .
C8 C7 C16 C19 -169.2(4) .
C6 C7 C16 C19 13.5(6) .
C8 C7 C16 C17A 129.0(10) .
C6 C7 C16 C17A -48.3(11) .
C8 C7 C16 C18 -45.9(6) .
C6 C7 C16 C18 136.8(5) .
C8 C7 C16 C17 69.8(5) .
C6 C7 C16 C17 -107.5(5) .
C8 C7 C16 C18A -120.4(10) .
C6 C7 C16 C18A 62.3(11) .
C28 C23 C24 C25 0.6(6) .
O22 C23 C24 C25 -178.6(4) .
C23 C24 C25 C26 -0.8(6) .
C24 C25 C26 C27 -0.1(6) .
C24 C25 C26 C35 179.5(4) .
C25 C26 C27 C28 1.1(6) .
C35 C26 C27 C28 -178.5(4) .
C24 C23 C28 C27 0.4(6) .
O22 C23 C28 C27 179.8(3) .
C24 C23 C28 N20 -179.8(4) .
O22 C23 C28 N20 -0.4(4) .
C26 C27 C28 C23 -1.2(6) .
C26 C27 C28 N20 179.0(4) .
N20 C21 C29 C34 -179.5(4) .
O22 C21 C29 C34 -0.5(7) .
N20 C21 C29 C30 -0.8(5) .
O22 C21 C29 C30 178.2(4) .
C34 C29 C30 C31 -0.4(6) .
C21 C29 C30 C31 -179.1(3) .
C34 C29 C30 Ir1 -178.9(3) .
C21 C29 C30 Ir1 2.4(4) .
C29 C30 C31 C32 -0.2(6) .
Ir1 C30 C31 C32 178.1(3) .
C30 C31 C32 C33 -0.1(6) .
C31 C32 C33 C34 0.9(7) .
C32 C33 C34 C29 -1.5(6) .
C30 C29 C34 C33 1.3(6) .
C21 C29 C34 C33 179.8(4) .
C27 C26 C35 C38 -2.8(6) .
C25 C26 C35 C38 177.6(4) .
C27 C26 C35 C37 -123.3(4) .
C25 C26 C35 C37 57.1(5) .
C27 C26 C35 C36 116.8(4) .
C25 C26 C35 C36 -62.8(5) .
N39 C40 C41 N42 -0.3(5) .
N39 C43 C44 O2 9.7(5) .
N42 C43 C44 O2 -167.1(4) .
N39 C43 C44 C45 -169.4(4) .
N42 C43 C44 C45 13.8(7) .
O2 C44 C45 C46 5.9(7) .
C43 C44 C45 C46 -175.1(4) .
C44 C45 C46 C47 7.8(7) .
C44 C45 C46 C51 -173.4(4) .
C51 C46 C47 C48 -0.9(6) .
C45 C46 C47 C48 178.0(4) .
C46 C47 C48 C49 -0.2(7) .
C47 C48 C49 C50 0.8(7) .
C48 C49 C50 C51 -0.2(7) .
C49 C50 C51 C46 -1.0(7) .
C47 C46 C51 C50 1.5(6) .
C45 C46 C51 C50 -177.4(4) .
O3 C2 N1 C9 1.1(5) .
C10 C2 N1 C9 -177.7(4) .
O3 C2 N1 Ir1 -178.2(3) .
C10 C2 N1 Ir1 3.0(5) .
C4 C9 N1 C2 -0.8(5) .
C8 C9 N1 C2 178.9(4) .
C4 C9 N1 Ir1 178.2(3) .
C8 C9 N1 Ir1 -2.1(8) .
O22 C21 N20 C28 -1.4(5) .
C29 C21 N20 C28 177.6(3) .
O22 C21 N20 Ir1 179.8(2) .
C29 C21 N20 Ir1 -1.1(5) .
C23 C28 N20 C21 1.1(4) .
C27 C28 N20 C21 -179.1(4) .
C23 C28 N20 Ir1 179.4(3) .
C27 C28 N20 Ir1 -0.9(7) .
N42 C43 N39 C40 -1.0(4) .
C44 C43 N39 C40 -178.5(3) .
N42 C43 N39 Ir1 177.7(2) .
C44 C43 N39 Ir1 0.2(4) .
C41 C40 N39 C43 0.8(5) .
C41 C40 N39 Ir1 -177.5(3) .
N39 C43 N42 C41 0.8(4) .
C44 C43 N42 C41 177.9(4) .
N39 C43 N42 C52 -180.0(4) .
C44 C43 N42 C52 -2.9(7) .
C40 C41 N42 C43 -0.3(5) .
C40 C41 N42 C52 -179.6(4) .
C45 C44 O2 Ir1 164.5(3) .
C43 C44 O2 Ir1 -14.6(4) .
N1 C2 O3 C4 -0.9(5) .
C10 C2 O3 C4 177.8(4) .
C5 C4 O3 C2 180.0(5) .
C9 C4 O3 C2 0.3(5) .
N20 C21 O22 C23 1.2(4) .
C29 C21 O22 C23 -177.8(4) .
C24 C23 O22 C21 179.0(4) .
C28 C23 O22 C21 -0.4(4) .
Cl2 C53 Cl3 Cl3 -121(4) 2_655
Cl4 C53 Cl3 Cl3 161.3(11) 2_655
Cl1 C53 Cl3 Cl3 126.4(9) 2_655
